data_7050749
loop_
_publ_author_name
'Bensemann, Igor'
'Gdaniec, Maria'
'Po\/lo\'nski, Tadeusz'

_publ_section_title
;
 Supramolecular structures formed by 2-aminopyridine derivatives.
;
_journal_issue 4
_journal_name_full 'New Journal of Chemistry'
_journal_page_first 448
_journal_paper_doi 10.1039/b108861k
_journal_volume 26
_journal_year 2002
_chemical_formula_sum 'C22 H18 N4 O'
_chemical_formula_weight 354.40
_chemical_melting_point 139.0(10)
_chemical_name_systematic
; 
N,N'-Bis(2-pyridyl) -4,4'-oxybis(aminobenzene),polymorph beta from methanol
;
_space_group_IT_number 14
_symmetry_cell_setting monoclinic
_symmetry_space_group_name_Hall '-P 2ybc'
_symmetry_space_group_name_H-M 'P 1 21/c 1'
_atom_sites_solution_hydrogens difmap
_atom_sites_solution_primary direct
_atom_sites_solution_secondary difmap
_audit_creation_method SHELXL-97
_cell_angle_alpha 90.00
_cell_angle_beta 100.89(1)
_cell_angle_gamma 90.00
_cell_formula_units_Z 8
_cell_length_a 11.162(1)
_cell_length_b 18.893(1)
_cell_length_c 17.247(1)
_cell_measurement_reflns_used 3560
_cell_measurement_temperature 293(2)
_cell_measurement_theta_max 25
_cell_measurement_theta_min 3
_cell_volume 3571.6(4)
_computing_cell_refinement 'KM4RED, Version 1.157a, 1999'
_computing_data_collection 'KM4CCD, Version 1.157a, 1999'
_computing_data_reduction 'KM4RED, Version 1.157a, 1999'
_computing_publication_material 'SHELXL-97 (Sheldrick, 1997)'
_computing_structure_refinement 'SHELXL-97 (Sheldrick, 1997)'
_computing_structure_solution 'SHELXS-97 (Sheldrick, 1990)'
_diffrn_ambient_temperature 293(2)
_diffrn_measurement_device_type 'KumaCCD diffractometer'
_diffrn_measurement_method '\o scan'
_diffrn_radiation_monochromator graphite
_diffrn_radiation_source 'fine-focus sealed tube'
_diffrn_radiation_type MoK\a
_diffrn_radiation_wavelength 0.71073
_diffrn_reflns_av_R_equivalents 0.0246
_diffrn_reflns_av_sigmaI/netI 0.0290
_diffrn_reflns_limit_h_max 13
_diffrn_reflns_limit_h_min -13
_diffrn_reflns_limit_k_max 22
_diffrn_reflns_limit_k_min -15
_diffrn_reflns_limit_l_max 20
_diffrn_reflns_limit_l_min -20
_diffrn_reflns_number 17631
_diffrn_reflns_theta_max 25.03
_diffrn_reflns_theta_min 4.17
_diffrn_standards_decay_% <2
_diffrn_standards_interval_count 50
_exptl_absorpt_coefficient_mu 0.084
_exptl_absorpt_correction_type none
_exptl_crystal_colour 'pale yellow'
_exptl_crystal_density_diffrn 1.318
_exptl_crystal_density_method 'not measured'
_exptl_crystal_description plate
_exptl_crystal_F_000 1488
_exptl_crystal_size_max 0.5
_exptl_crystal_size_mid 0.5
_exptl_crystal_size_min 0.1
_refine_diff_density_max 0.239
_refine_diff_density_min -0.216
_refine_diff_density_rms 0.042
_refine_ls_extinction_method none
_refine_ls_goodness_of_fit_ref 1.143
_refine_ls_hydrogen_treatment 'riding model'
_refine_ls_matrix_type full
_refine_ls_number_parameters 487
_refine_ls_number_reflns 6281
_refine_ls_number_restraints 0
_refine_ls_restrained_S_all 1.143
_refine_ls_R_factor_all 0.0895
_refine_ls_R_factor_gt 0.0543
_refine_ls_shift/su_max 0.001
_refine_ls_shift/su_mean 0.000
_refine_ls_structure_factor_coef Fsqd
_refine_ls_weighting_details 'calc w=1/[\s^2^(Fo^2^)+(0.0782P)^2^+0.0000P] where P=(Fo^2^+2Fc^2^)/3'
_refine_ls_weighting_scheme calc
_refine_ls_wR_factor_gt 0.1299
_refine_ls_wR_factor_ref 0.1489
_reflns_number_gt 4284
_reflns_number_total 6281
_reflns_threshold_expression >2sigma(I)
_cod_data_source_file b108861k.txt
_cod_data_source_block 6b
_cod_depositor_comments
;
The following automatic conversions were performed:

'_chemical_melting_point' value '138-140' was changed to '139.0(10)'
- the average value was taken and precision was estimated.

Automatic conversion script
Id: cif_fix_values 1569 2011-02-09 13:29:24Z adriana 
;
_cod_original_cell_volume 3571.6(7)
_cod_original_sg_symbol_H-M P2(1)/c
_cod_database_code 7050749

loop_
_symmetry_equiv_pos_as_xyz
'x, y, z'
'-x, y+1/2, -z+1/2'
'-x, -y, -z'
'x, -y-1/2, z-1/2'

loop_
_atom_site_label
_atom_site_type_symbol
_atom_site_fract_x
_atom_site_fract_y
_atom_site_fract_z
_atom_site_U_iso_or_equiv
_atom_site_adp_type
_atom_site_occupancy
_atom_site_symmetry_multiplicity
_atom_site_calc_flag
_atom_site_refinement_flags
_atom_site_disorder_assembly
_atom_site_disorder_group
N1B N 0.99610(16) 0.13287(8) 0.16974(10) 0.0491(4) Uani 1 1 d . . .
C2B C 1.01416(17) 0.20240(10) 0.18101(11) 0.0411(5) Uani 1 1 d . . .
C3B C 1.0768(2) 0.24290(11) 0.13315(12) 0.0514(5) Uani 1 1 d . . .
H3B H 1.0885 0.2927 0.1426 0.062 Uiso 1 1 d R . .
C4B C 1.1210(2) 0.21092(12) 0.07381(12) 0.0553(6) Uani 1 1 d . . .
H4B H 1.1645 0.2380 0.0410 0.066 Uiso 1 1 d R . .
C5B C 1.1027(2) 0.13876(12) 0.06110(12) 0.0558(6) Uani 1 1 d . . .
H5B H 1.1326 0.1150 0.0194 0.067 Uiso 1 1 d R . .
C6B C 1.0406(2) 0.10345(11) 0.11014(13) 0.0558(6) Uani 1 1 d . . .
H6B H 1.0272 0.0537 0.1010 0.067 Uiso 1 1 d R . .
N7B N 0.97346(16) 0.23531(9) 0.24157(9) 0.0503(4) Uani 1 1 d . . .
H7B H 0.9820 0.2827 0.2442 0.060 Uiso 1 1 d R . .
C8B C 0.92017(18) 0.20320(10) 0.30081(11) 0.0435(5) Uani 1 1 d . . .
C9B C 0.82866(19) 0.15270(11) 0.28469(12) 0.0492(5) Uani 1 1 d . . .
H9B H 0.8016 0.1372 0.2312 0.059 Uiso 1 1 d R . .
C10B C 0.77805(19) 0.12420(11) 0.34507(12) 0.0487(5) Uani 1 1 d . . .
H10B H 0.7164 0.0882 0.3338 0.058 Uiso 1 1 d R . .
C11B C 0.81667(18) 0.14704(11) 0.42142(12) 0.0464(5) Uani 1 1 d . . .
C12B C 0.9052(2) 0.19853(12) 0.43779(12) 0.0537(6) Uani 1 1 d . . .
H12B H 0.9300 0.2151 0.4910 0.064 Uiso 1 1 d R . .
C13B C 0.95804(19) 0.22570(11) 0.37826(12) 0.0525(6) Uani 1 1 d . . .
H13B H 1.0218 0.2603 0.3902 0.063 Uiso 1 1 d R . .
O14B O 0.76036(12) 0.12034(8) 0.48085(8) 0.0557(4) Uani 1 1 d . . .
C15B C 0.83442(18) 0.09573(10) 0.54968(11) 0.0438(5) Uani 1 1 d . . .
C16B C 0.95199(19) 0.07210(11) 0.55285(12) 0.0526(6) Uani 1 1 d . . .
H16B H 0.9870 0.0727 0.5061 0.063 Uiso 1 1 d R . .
C17B C 1.0177(2) 0.04731(11) 0.62374(13) 0.0549(6) Uani 1 1 d . . .
H17B H 1.1001 0.0314 0.6265 0.066 Uiso 1 1 d R . .
C18B C 0.96760(19) 0.04552(10) 0.69089(11) 0.0454(5) Uani 1 1 d . . .
C19B C 0.8494(2) 0.06850(12) 0.68619(13) 0.0576(6) Uani 1 1 d . . .
H19B H 0.8138 0.0672 0.7327 0.069 Uiso 1 1 d R . .
C20B C 0.7827(2) 0.09315(12) 0.61558(13) 0.0570(6) Uani 1 1 d . . .
H20B H 0.7003 0.1091 0.6128 0.068 Uiso 1 1 d R . .
N21B N 1.03712(16) 0.01899(9) 0.76304(9) 0.0539(5) Uani 1 1 d . . .
H21B H 1.0207 -0.0248 0.7786 0.065 Uiso 1 1 d R . .
C22B C 1.12657(19) 0.05700(10) 0.81015(11) 0.0441(5) Uani 1 1 d . . .
N23B N 1.12937(16) 0.12764(8) 0.79991(10) 0.0473(4) Uani 1 1 d . . .
C24B C 1.2188(2) 0.16304(11) 0.84705(13) 0.0552(6) Uani 1 1 d . . .
H24B H 1.2226 0.2133 0.8395 0.066 Uiso 1 1 d R . .
C25B C 1.3051(2) 0.13314(12) 0.90455(13) 0.0589(6) Uani 1 1 d . . .
H25B H 1.3670 0.1613 0.9366 0.071 Uiso 1 1 d R . .
C26B C 1.3002(2) 0.06056(12) 0.91405(13) 0.0603(6) Uani 1 1 d . . .
H26B H 1.3590 0.0371 0.9535 0.072 Uiso 1 1 d R . .
C27B C 1.2117(2) 0.02237(11) 0.86761(11) 0.0528(6) Uani 1 1 d . . .
H27B H 1.2072 -0.0280 0.8742 0.063 Uiso 1 1 d R . .
N1A N 0.50291(16) -0.13614(8) 0.82580(9) 0.0496(4) Uani 1 1 d . . .
C2A C 0.47818(18) -0.20351(10) 0.80646(11) 0.0434(5) Uani 1 1 d . . .
C3A C 0.4104(2) -0.24652(11) 0.84837(12) 0.0571(6) Uani 1 1 d . . .
H3A H 0.3930 -0.2947 0.8323 0.069 Uiso 1 1 d R . .
C4A C 0.3689(2) -0.21947(13) 0.91133(13) 0.0634(6) Uani 1 1 d . . .
H4A H 0.3223 -0.2482 0.9407 0.076 Uiso 1 1 d R . .
C5A C 0.3947(2) -0.14963(13) 0.93288(14) 0.0641(6) Uani 1 1 d . . .
H5A H 0.3672 -0.1290 0.9773 0.077 Uiso 1 1 d R . .
C6A C 0.4601(2) -0.11125(12) 0.88837(14) 0.0611(6) Uani 1 1 d . . .
H6A H 0.4783 -0.0630 0.9036 0.073 Uiso 1 1 d R . .
N7A N 0.51732(16) -0.23130(8) 0.74263(9) 0.0514(5) Uani 1 1 d . . .
H7A H 0.5053 -0.2780 0.7344 0.062 Uiso 1 1 d R . .
C8A C 0.57437(19) -0.19528(10) 0.68725(11) 0.0423(5) Uani 1 1 d . . .
C9A C 0.5260(2) -0.20288(11) 0.60801(12) 0.0508(5) Uani 1 1 d . . .
H9A H 0.4511 -0.2285 0.5926 0.061 Uiso 1 1 d R . .
C10A C 0.58236(19) -0.17385(12) 0.55080(12) 0.0526(6) Uani 1 1 d . . .
H10A H 0.5479 -0.1796 0.4958 0.063 Uiso 1 1 d R . .
C11A C 0.68958(18) -0.13616(11) 0.57308(12) 0.0453(5) Uani 1 1 d . . .
C12A C 0.73819(18) -0.12680(11) 0.65234(12) 0.0480(5) Uani 1 1 d . . .
H12A H 0.8119 -0.1000 0.6677 0.058 Uiso 1 1 d R . .
C13A C 0.68108(19) -0.15639(10) 0.70920(12) 0.0474(5) Uani 1 1 d . . .
H13A H 0.7143 -0.1495 0.7642 0.057 Uiso 1 1 d R . .
O14A O 0.75307(13) -0.10824(9) 0.51822(8) 0.0620(4) Uani 1 1 d . . .
C15A C 0.68067(18) -0.08570(11) 0.44709(12) 0.0476(5) Uani 1 1 d . . .
C16A C 0.6121(2) -0.02537(12) 0.44565(12) 0.0540(6) Uani 1 1 d . . .
H16A H 0.6132 0.0009 0.4934 0.065 Uiso 1 1 d R . .
C17A C 0.54135(19) -0.00288(11) 0.37541(12) 0.0513(5) Uani 1 1 d . . .
H17A H 0.4914 0.0386 0.3744 0.062 Uiso 1 1 d R . .
C18A C 0.54098(18) -0.03980(10) 0.30609(11) 0.0425(5) Uani 1 1 d . . .
C19A C 0.6145(2) -0.09872(11) 0.30800(12) 0.0525(6) Uani 1 1 d . . .
H19A H 0.6187 -0.1230 0.2597 0.063 Uiso 1 1 d R . .
C20A C 0.6828(2) -0.12199(12) 0.37876(13) 0.0568(6) Uani 1 1 d . . .
H20A H 0.7314 -0.1640 0.3800 0.068 Uiso 1 1 d R . .
N21A N 0.46875(16) -0.01439(8) 0.23521(9) 0.0508(4) Uani 1 1 d . . .
H21A H 0.4804 0.0309 0.2223 0.061 Uiso 1 1 d R . .
C22A C 0.38307(18) -0.05207(10) 0.18399(11) 0.0415(5) Uani 1 1 d . . .
N23A N 0.37673(15) -0.12274(8) 0.19238(9) 0.0466(4) Uani 1 1 d . . .
C24A C 0.2869(2) -0.15622(11) 0.14321(13) 0.0540(6) Uani 1 1 d . . .
H24A H 0.2802 -0.2064 0.1496 0.065 Uiso 1 1 d R . .
C25A C 0.2051(2) -0.12423(12) 0.08478(13) 0.0567(6) Uani 1 1 d . . .
H25A H 0.1430 -0.1510 0.0511 0.068 Uiso 1 1 d R . .
C26A C 0.2146(2) -0.05195(12) 0.07626(12) 0.0561(6) Uani 1 1 d . . .
H26A H 0.1595 -0.0273 0.0358 0.067 Uiso 1 1 d R . .
C27A C 0.30293(19) -0.01568(11) 0.12543(11) 0.0505(5) Uani 1 1 d . . .
H27A H 0.3109 0.0346 0.1199 0.061 Uiso 1 1 d R . .

loop_
_atom_site_aniso_label
_atom_site_aniso_U_11
_atom_site_aniso_U_22
_atom_site_aniso_U_33
_atom_site_aniso_U_23
_atom_site_aniso_U_13
_atom_site_aniso_U_12
N1B 0.0579(11) 0.0366(10) 0.0544(11) -0.0023(8) 0.0144(9) -0.0046(8)
C2B 0.0439(12) 0.0361(11) 0.0411(11) 0.0049(8) 0.0024(9) -0.0011(9)
C3B 0.0643(14) 0.0379(11) 0.0533(13) 0.0062(9) 0.0145(11) -0.0044(10)
C4B 0.0621(15) 0.0561(14) 0.0503(13) 0.0112(11) 0.0173(11) -0.0003(11)
C5B 0.0614(15) 0.0566(14) 0.0519(13) -0.0012(11) 0.0175(11) 0.0049(11)
C6B 0.0637(15) 0.0428(12) 0.0637(15) -0.0050(10) 0.0197(12) -0.0008(10)
N7B 0.0673(12) 0.0357(9) 0.0508(10) 0.0000(8) 0.0191(9) -0.0050(8)
C8B 0.0466(12) 0.0379(11) 0.0468(12) 0.0043(9) 0.0110(9) 0.0039(9)
C9B 0.0524(13) 0.0495(12) 0.0441(12) -0.0032(9) 0.0052(10) -0.0038(10)
C10B 0.0454(12) 0.0489(12) 0.0512(13) 0.0004(10) 0.0075(10) -0.0079(10)
C11B 0.0419(12) 0.0493(12) 0.0475(12) 0.0077(10) 0.0065(9) 0.0027(10)
C12B 0.0598(14) 0.0585(13) 0.0416(12) -0.0016(10) 0.0063(10) -0.0074(11)
C13B 0.0573(14) 0.0499(13) 0.0490(13) -0.0030(10) 0.0071(10) -0.0126(10)
O14B 0.0453(9) 0.0723(10) 0.0493(9) 0.0148(7) 0.0085(7) -0.0025(7)
C15B 0.0447(12) 0.0433(11) 0.0438(12) -0.0004(9) 0.0094(9) -0.0015(9)
C16B 0.0581(14) 0.0561(13) 0.0485(13) 0.0087(10) 0.0226(10) 0.0074(11)
C17B 0.0495(13) 0.0537(13) 0.0640(14) 0.0102(11) 0.0170(11) 0.0079(11)
C18B 0.0573(14) 0.0352(11) 0.0436(12) 0.0025(9) 0.0096(10) -0.0033(10)
C19B 0.0659(16) 0.0648(15) 0.0477(13) 0.0048(11) 0.0256(11) 0.0072(12)
C20B 0.0510(14) 0.0671(15) 0.0570(14) 0.0046(11) 0.0210(11) 0.0103(11)
N21B 0.0718(13) 0.0338(9) 0.0519(10) 0.0103(8) 0.0012(9) -0.0071(9)
C22B 0.0547(13) 0.0369(11) 0.0429(11) 0.0034(9) 0.0148(10) 0.0002(10)
N23B 0.0544(11) 0.0337(9) 0.0545(10) 0.0047(8) 0.0119(8) 0.0002(8)
C24B 0.0631(15) 0.0372(11) 0.0675(15) -0.0015(10) 0.0182(12) -0.0048(11)
C25B 0.0566(15) 0.0587(15) 0.0587(14) -0.0069(11) 0.0042(11) -0.0072(12)
C26B 0.0663(16) 0.0558(15) 0.0554(14) 0.0046(11) 0.0025(11) 0.0080(12)
C27B 0.0718(15) 0.0377(11) 0.0475(12) 0.0047(9) 0.0072(11) 0.0036(11)
N1A 0.0625(12) 0.0380(10) 0.0505(10) -0.0030(8) 0.0160(9) -0.0016(8)
C2A 0.0516(13) 0.0368(11) 0.0405(11) 0.0050(9) 0.0057(9) 0.0039(9)
C3A 0.0791(16) 0.0410(12) 0.0543(13) 0.0078(10) 0.0203(12) -0.0042(11)
C4A 0.0769(17) 0.0621(16) 0.0561(14) 0.0147(12) 0.0247(12) 0.0011(13)
C5A 0.0743(17) 0.0675(16) 0.0555(14) -0.0004(12) 0.0249(12) 0.0088(13)
C6A 0.0744(17) 0.0509(14) 0.0626(15) -0.0112(11) 0.0245(13) -0.0015(12)
N7A 0.0782(13) 0.0311(9) 0.0484(10) -0.0012(7) 0.0210(9) -0.0070(8)
C8A 0.0515(12) 0.0337(10) 0.0423(11) 0.0011(8) 0.0103(9) 0.0023(9)
C9A 0.0499(13) 0.0556(13) 0.0465(12) -0.0002(10) 0.0081(10) -0.0078(10)
C10A 0.0520(13) 0.0646(14) 0.0395(12) -0.0019(10) 0.0042(10) -0.0093(11)
C11A 0.0391(12) 0.0500(12) 0.0470(12) 0.0093(9) 0.0086(9) 0.0049(10)
C12A 0.0414(12) 0.0491(12) 0.0510(13) 0.0042(10) 0.0024(10) -0.0008(10)
C13A 0.0530(13) 0.0445(12) 0.0414(11) -0.0013(9) 0.0008(10) 0.0040(10)
O14A 0.0405(8) 0.0928(12) 0.0528(9) 0.0218(8) 0.0086(7) -0.0024(8)
C15A 0.0373(11) 0.0599(14) 0.0463(12) 0.0116(10) 0.0095(9) -0.0033(10)
C16A 0.0598(14) 0.0571(14) 0.0461(12) -0.0057(10) 0.0128(10) -0.0052(11)
C17A 0.0587(14) 0.0395(11) 0.0575(13) -0.0011(10) 0.0154(11) 0.0034(10)
C18A 0.0475(12) 0.0358(11) 0.0455(12) 0.0047(9) 0.0123(9) -0.0043(9)
C19A 0.0590(14) 0.0520(13) 0.0493(13) -0.0011(10) 0.0172(10) 0.0101(11)
C20A 0.0571(14) 0.0552(14) 0.0615(15) 0.0089(11) 0.0199(11) 0.0170(11)
N21A 0.0662(12) 0.0326(9) 0.0512(10) 0.0068(8) 0.0052(9) -0.0026(8)
C22A 0.0463(12) 0.0372(11) 0.0443(11) 0.0044(9) 0.0166(9) 0.0024(9)
N23A 0.0510(11) 0.0363(9) 0.0532(10) 0.0047(8) 0.0118(8) 0.0016(8)
C24A 0.0559(14) 0.0398(11) 0.0667(15) 0.0000(10) 0.0123(11) -0.0019(11)
C25A 0.0567(14) 0.0525(14) 0.0585(14) -0.0021(11) 0.0051(11) -0.0026(11)
C26A 0.0575(14) 0.0584(14) 0.0508(13) 0.0082(11) 0.0061(11) 0.0094(11)
C27A 0.0591(14) 0.0389(11) 0.0534(13) 0.0078(10) 0.0104(11) 0.0069(10)

loop_
_atom_type_symbol
_atom_type_description
_atom_type_scat_dispersion_real
_atom_type_scat_dispersion_imag
_atom_type_scat_source
C C 0.0033 0.0016 'International Tables Vol C Tables 4.2.6.8 and 6.1.1.4'
H H 0.0000 0.0000 'International Tables Vol C Tables 4.2.6.8 and 6.1.1.4'
N N 0.0061 0.0033 'International Tables Vol C Tables 4.2.6.8 and 6.1.1.4'
O O 0.0106 0.0060 'International Tables Vol C Tables 4.2.6.8 and 6.1.1.4'

loop_
_geom_angle_atom_site_label_1
_geom_angle_atom_site_label_2
_geom_angle_atom_site_label_3
_geom_angle
_geom_angle_site_symmetry_1
_geom_angle_site_symmetry_3
_geom_angle_publ_flag
C2B N1B C6B 116.76(17) . . y
N1B C2B N7B 119.72(17) . . y
N1B C2B C3B 121.84(18) . . y
N7B C2B C3B 118.43(17) . . y
C4B C3B C2B 119.47(19) . . y
C3B C4B C5B 119.4(2) . . y
C6B C5B C4B 117.3(2) . . y
N1B C6B C5B 125.2(2) . . y
C2B N7B C8B 127.18(16) . . y
C9B C8B C13B 118.82(18) . . y
C9B C8B N7B 123.04(18) . . y
C13B C8B N7B 118.08(18) . . y
C10B C9B C8B 120.44(19) . . y
C11B C10B C9B 119.98(19) . . y
C10B C11B C12B 120.05(19) . . y
C10B C11B O14B 119.15(18) . . y
C12B C11B O14B 120.70(18) . . y
C13B C12B C11B 120.15(19) . . y
C12B C13B C8B 120.52(19) . . y
C15B O14B C11B 118.05(15) . . y
C20B C15B C16B 120.23(19) . . y
C20B C15B O14B 116.36(18) . . y
C16B C15B O14B 123.36(17) . . y
C15B C16B C17B 119.13(19) . . y
C18B C17B C16B 121.3(2) . . y
C19B C18B C17B 118.62(19) . . y
C19B C18B N21B 121.29(18) . . y
C17B C18B N21B 120.1(2) . . y
C18B C19B C20B 120.60(19) . . y
C15B C20B C19B 120.1(2) . . y
C22B N21B C18B 123.35(16) . . y
N23B C22B N21B 118.37(17) . . y
N23B C22B C27B 121.78(19) . . y
N21B C22B C27B 119.85(18) . . y
C24B N23B C22B 116.59(17) . . y
N23B C24B C25B 125.1(2) . . y
C24B C25B C26B 117.2(2) . . y
C27B C26B C25B 119.9(2) . . y
C26B C27B C22B 119.4(2) . . y
C2A N1A C6A 116.55(18) . . y
N1A C2A N7A 119.17(17) . . y
N1A C2A C3A 122.13(18) . . y
N7A C2A C3A 118.68(18) . . y
C4A C3A C2A 119.6(2) . . y
C3A C4A C5A 119.2(2) . . y
C6A C5A C4A 117.5(2) . . y
N1A C6A C5A 125.1(2) . . y
C2A N7A C8A 127.74(16) . . y
C9A C8A C13A 118.68(18) . . y
C9A C8A N7A 118.43(18) . . y
C13A C8A N7A 122.76(17) . . y
C8A C9A C10A 121.4(2) . . y
C9A C10A C11A 119.56(19) . . y
C10A C11A C12A 119.84(18) . . y
C10A C11A O14A 122.16(18) . . y
C12A C11A O14A 117.99(18) . . y
C11A C12A C13A 120.08(19) . . y
C12A C13A C8A 120.41(18) . . y
C11A O14A C15A 115.31(15) . . y
C20A C15A C16A 120.12(19) . . y
C20A C15A O14A 120.07(19) . . y
C16A C15A O14A 119.75(19) . . y
C15A C16A C17A 119.74(19) . . y
C16A C17A C18A 120.70(19) . . y
C19A C18A C17A 118.78(18) . . y
C19A C18A N21A 122.24(18) . . y
C17A C18A N21A 118.93(18) . . y
C18A C19A C20A 120.25(19) . . y
C15A C20A C19A 120.3(2) . . y
C22A N21A C18A 126.46(16) . . y
N23A C22A N21A 119.33(17) . . y
N23A C22A C27A 121.75(19) . . y
N21A C22A C27A 118.91(18) . . y
C24A N23A C22A 116.58(17) . . y
N23A C24A C25A 124.9(2) . . y
C24A C25A C26A 117.5(2) . . y
C27A C26A C25A 119.6(2) . . y
C26A C27A C22A 119.6(2) . . y

loop_
_geom_bond_atom_site_label_1
_geom_bond_atom_site_label_2
_geom_bond_distance
_geom_bond_site_symmetry_2
_geom_bond_publ_flag
N1B C2B 1.338(2) . y
N1B C6B 1.344(3) . y
C2B N7B 1.365(2) . y
C2B C3B 1.405(3) . y
C3B C4B 1.359(3) . y
C4B C5B 1.390(3) . y
C5B C6B 1.364(3) . y
N7B C8B 1.413(2) . y
C8B C9B 1.387(3) . y
C8B C13B 1.389(3) . y
C9B C10B 1.384(3) . y
C10B C11B 1.375(3) . y
C11B C12B 1.378(3) . y
C11B O14B 1.394(2) . y
C12B C13B 1.376(3) . y
O14B C15B 1.392(2) . y
C15B C20B 1.370(3) . y
C15B C16B 1.377(3) . y
C16B C17B 1.383(3) . y
C17B C18B 1.378(3) . y
C18B C19B 1.376(3) . y
C18B N21B 1.427(2) . y
C19B C20B 1.383(3) . y
N21B C22B 1.366(3) . y
C22B N23B 1.347(2) . y
C22B C27B 1.399(3) . y
N23B C24B 1.341(3) . y
C24B C25B 1.368(3) . y
C25B C26B 1.383(3) . y
C26B C27B 1.356(3) . y
N1A C2A 1.331(2) . y
N1A C6A 1.345(3) . y
C2A N7A 1.364(2) . y
C2A C3A 1.401(3) . y
C3A C4A 1.358(3) . y
C4A C5A 1.386(3) . y
C5A C6A 1.363(3) . y
N7A C8A 1.418(2) . y
C8A C9A 1.379(3) . y
C8A C13A 1.390(3) . y
C9A C10A 1.380(3) . y
C10A C11A 1.383(3) . y
C11A C12A 1.383(3) . y
C11A O14A 1.389(2) . y
C12A C13A 1.384(3) . y
O14A C15A 1.402(2) . y
C15A C20A 1.367(3) . y
C15A C16A 1.371(3) . y
C16A C17A 1.382(3) . y
C17A C18A 1.383(3) . y
C18A C19A 1.380(3) . y
C18A N21A 1.415(2) . y
C19A C20A 1.383(3) . y
N21A C22A 1.372(2) . y
C22A N23A 1.346(2) . y
C22A C27A 1.397(3) . y
N23A C24A 1.343(3) . y
C24A C25A 1.366(3) . y
C25A C26A 1.380(3) . y
C26A C27A 1.358(3) . y

loop_
_geom_torsion_atom_site_label_1
_geom_torsion_atom_site_label_2
_geom_torsion_atom_site_label_3
_geom_torsion_atom_site_label_4
_geom_torsion
_geom_torsion_site_symmetry_1
_geom_torsion_site_symmetry_2
_geom_torsion_site_symmetry_3
_geom_torsion_site_symmetry_4
_geom_torsion_publ_flag
C2A N7A C8A C9A -127.5(2) . . . . y
C2A N7A C8A C13A 56.6(3) . . . . y
C3A C2A N7A C8A 172.2(2) . . . . y
N1A C2A N7A C8A -6.2(3) . . . . y
N23A C22A N21A C18A -11.4(3) . . . . y
C27A C22A N21A C18A 167.27(18) . . . . y
C22A N21A C18A C19A 55.9(3) . . . . y
C22A N21A C18A C17A -126.5(2) . . . . y
C2B N7B C8B C9B -46.8(3) . . . . y
C2B N7B C8B C13B 136.0(2) . . . . y
C3B C2B N7B C8B -173.02(19) . . . . y
N1B C2B N7B C8B 5.5(3) . . . . y
N23B C22B N21B C18B 17.4(3) . . . . y
C27B C22B N21B C18B -163.00(19) . . . . y
C22B N21B C18B C19B -103.6(2) . . . . y
C22B N21B C18B C17B 77.6(3) . . . . y
C10A C11A O14A C15A 33.3(3) . . . . y
C12A C11A O14A C15A -148.26(19) . . . . y
C11A O14A C15A C16A 72.2(2) . . . . y
C11A O14A C15A C20A -110.7(2) . . . . y
C10B C11B O14B C15B 131.5(2) . . . . y
C12B C11B O14B C15B -52.1(3) . . . . y
C11B O14B C15B C16B -24.5(3) . . . . y
C11B O14B C15B C20B 158.09(19) . . . . y

loop_
_cod_related_entry_id
_cod_related_entry_database
_cod_related_entry_code
1 ChemSpider 30652846
